data_7159782
loop_
_publ_author_name
'Chang, Meng-Yang'
'Lee, Yan-Ling'

_publ_section_title
;
 One-pot synthesis of benzofused 8-oxabicyclo[3.3.1]nonanes <i>via</i>
 GaCl<sub>3</sub>-mediated cyclocondensation of
 <i>o</i>-allylbenzaldehydes and 1,3-dicarbonyl synthons.
;
_journal_issue 8
_journal_name_full 'Organic &amp; biomolecular chemistry'
_journal_page_first 1646
_journal_page_last 1653
_journal_paper_doi 10.1039/d4ob00016a
_journal_volume 22
_journal_year 2024
_chemical_formula_moiety 'C21 H18 O4'
_chemical_formula_sum 'C21 H18 O4'
_chemical_formula_weight 334.35
_space_group_crystal_system trigonal
_space_group_IT_number 148
_space_group_name_Hall '-R 3'
_space_group_name_H-M_alt 'R -3 :H'
_atom_sites_solution_hydrogens geom
_atom_sites_solution_primary iterative
_audit_creation_date 2022-09-26
_audit_creation_method
;
Olex2 1.5
(compiled 2022.04.07 svn.rca3783a0 for OlexSys, GUI svn.r6498)
;
_audit_update_record
;
2023-11-23 deposited with the CCDC.	2024-01-29 downloaded from the CCDC.
;
_cell_angle_alpha 90
_cell_angle_beta 90
_cell_angle_gamma 120
_cell_formula_units_Z 18
_cell_length_a 36.9306(9)
_cell_length_b 36.9306(9)
_cell_length_c 6.4911(2)
_cell_measurement_reflns_used 17815
_cell_measurement_temperature 130(2)
_cell_measurement_theta_max 26.7300
_cell_measurement_theta_min 1.8890
_cell_volume 7666.9(4)
_computing_cell_refinement 'CrysAlisPro 1.171.41.123a (Rigaku OD, 2022)'
_computing_data_collection 'CrysAlisPro 1.171.41.123a (Rigaku OD, 2022)'
_computing_data_reduction 'CrysAlisPro 1.171.41.123a (Rigaku OD, 2022)'
_computing_molecular_graphics 'Olex2 1.5 (Dolomanov et al., 2009)'
_computing_publication_material 'Olex2 1.5 (Dolomanov et al., 2009)'
_computing_structure_refinement 'SHELXL 2018/3 (Sheldrick, 2015)'
_computing_structure_solution 'olex2.solve 1.5 (Bourhis et al., 2015)'
_diffrn_ambient_temperature 130(2)
_diffrn_detector_area_resol_mean 10.0000
_diffrn_measured_fraction_theta_full 1.000
_diffrn_measured_fraction_theta_max 1.000
_diffrn_measurement_details
;
List of Runs (angles in degrees, time in seconds):

  # Type    Start    End  Width  t~exp~   \w     \q     \k     \f   Frames
#--------------------------------------------------------------------------
  1  \w    -15.00 100.00   0.50    1.92    --   10.60  77.00  90.00  230
  2  \w    -17.00 100.00   0.50    1.92    --   10.60  82.00  60.00  234
  3  \w    -15.00 100.00   0.50    1.92    --   10.60  77.00 -90.00  230
  4  \w    -79.00 100.00   0.50    1.92    --   10.60  19.00-180.00  358
  5  \w    -17.00 100.00   0.50    1.92    --   10.60  82.00 150.00  234
  6  \w    -17.00 100.00   0.50    1.92    --   10.60  82.00  30.00  234
  7  \w    -17.00 100.00   0.50    1.92    --   10.60  82.00 -60.00  234
  8  \w    -17.00 100.00   0.50    1.92    --   10.60  82.00-180.00  234
  9  \w    -20.00 100.00   0.50    1.92    --   10.60  57.00 -90.00  240
 10  \w   -100.00  14.00   0.50    1.92    --  -10.90 -82.00   0.00  228
 11  \w    -36.00  29.00   0.50    1.92    --  -10.90  77.00  60.00  130
;
_diffrn_measurement_device 'four-circle diffractometer'
_diffrn_measurement_device_type 'XtaLAB Pro II AFC12 (RINC): Kappa single'
_diffrn_measurement_method '\w scans'
_diffrn_radiation_type MoK\a
_diffrn_radiation_wavelength 0.71073
_diffrn_reflns_av_R_equivalents 0.0960
_diffrn_reflns_av_unetI/netI 0.0329
_diffrn_reflns_Laue_measured_fraction_full 1.000
_diffrn_reflns_Laue_measured_fraction_max 1.000
_diffrn_reflns_limit_h_max 43
_diffrn_reflns_limit_h_min -43
_diffrn_reflns_limit_k_max 43
_diffrn_reflns_limit_k_min -43
_diffrn_reflns_limit_l_max 7
_diffrn_reflns_limit_l_min -7
_diffrn_reflns_number 51392
_diffrn_reflns_point_group_measured_fraction_full 1.000
_diffrn_reflns_point_group_measured_fraction_max 1.000
_diffrn_reflns_theta_full 24.990
_diffrn_reflns_theta_max 24.990
_diffrn_reflns_theta_min 1.910
_exptl_absorpt_coefficient_mu 0.090
_exptl_absorpt_correction_T_max 1.00000
_exptl_absorpt_correction_T_min 0.18262
_exptl_absorpt_correction_type multi-scan
_exptl_absorpt_process_details
;
CrysAlisPro 1.171.41.123a (Rigaku Oxford Diffraction, 2022)
Empirical absorption correction using spherical harmonics,
implemented in SCALE3 ABSPACK scaling algorithm.
;
_exptl_crystal_colour yellow
_exptl_crystal_colour_primary yellow
_exptl_crystal_density_diffrn 1.303
_exptl_crystal_description needle
_exptl_crystal_F_000 3168
_exptl_crystal_size_max 0.4
_exptl_crystal_size_mid 0.2
_exptl_crystal_size_min 0.2
_refine_diff_density_max 0.793
_refine_diff_density_min -0.356
_refine_diff_density_rms 0.048
_refine_ls_extinction_method none
_refine_ls_goodness_of_fit_ref 1.067
_refine_ls_hydrogen_treatment constr
_refine_ls_matrix_type full
_refine_ls_number_parameters 228
_refine_ls_number_reflns 3005
_refine_ls_number_restraints 126
_refine_ls_restrained_S_all 1.105
_refine_ls_R_factor_all 0.0550
_refine_ls_R_factor_gt 0.0466
_refine_ls_shift/su_max 0.001
_refine_ls_shift/su_mean 0.000
_refine_ls_structure_factor_coef Fsqd
_refine_ls_weighting_details 'w=1/[\s^2^(Fo^2^)+(0.0662P)^2^+9.2604P] where P=(Fo^2^+2Fc^2^)/3'
_refine_ls_weighting_scheme calc
_refine_ls_wR_factor_gt 0.1242
_refine_ls_wR_factor_ref 0.1294
_reflns_Friedel_coverage 0.000
_reflns_number_gt 2526
_reflns_number_total 3005
_reflns_threshold_expression 'I > 2\s(I)'
_cod_data_source_file d4ob00016a2.cif
_cod_data_source_block k11109-myc-g(ynb908)_auto
_cod_depositor_comments 'Adding full bibliography for 7159780--7159782.cif.'
_cod_original_sg_symbol_H-M 'R -3'
_cod_database_code 7159782
_shelx_shelxl_version_number 2018/3
_shelx_space_group_comment
;
The symmetry employed for this shelxl refinement is uniquely defined
by the following loop, which should always be used as a source of
symmetry information in preference to the above space-group names.
They are only intended as comments.
;
_shelx_estimated_absorpt_t_max 0.982
_shelx_estimated_absorpt_t_min 0.965
_olex2_refinement_description
;
1. Fixed Uiso
 At 1.2 times of:
  All C(H) groups, All C(H,H) groups
 At 1.5 times of:
  All C(H,H,H) groups
2. Uiso/Uaniso restraints and constraints
Uanis(C12) \\sim Ueq, Uanis(C13) \\sim Ueq, Uanis(C7) \\sim Ueq, Uanis(C8)
\\sim Ueq, Uanis(C3) \\sim Ueq, Uanis(C19) \\sim Ueq, Uanis(C18) \\sim Ueq,
Uanis(C11) \\sim Ueq, Uanis(C9) \\sim Ueq, Uanis(C6) \\sim Ueq, Uanis(C4) \\sim
Ueq, Uanis(C1) \\sim Ueq, Uanis(C17) \\sim Ueq, Uanis(C5) \\sim Ueq, Uanis(C14)
\\sim Ueq, Uanis(C16) \\sim Ueq, Uanis(C10) \\sim Ueq, Uanis(C2) \\sim Ueq,
Uanis(C15) \\sim Ueq, Uanis(C21) \\sim Ueq, Uanis(C20) \\sim Ueq: with sigma of
0.005 and sigma for terminal atoms of 0.005
3.a Ternary CH refined with riding coordinates:
 C9(H9), C1(H1)
3.b Secondary CH2 refined with riding coordinates:
 C10(H10A,H10B), C2(H2A,H2B)
3.c Aromatic/amide H refined with riding coordinates:
 C7(H7), C6(H6), C17(H17), C14(H14), C16(H16), C15(H15)
3.d Idealised Me refined as rotating group:
 C21(H21A,H21B,H21C), C20(H20A,H20B,H20C)
;
_olex2_submission_special_instructions 'No special instructions were received'
_oxdiff_exptl_absorpt_empirical_details
;
Empirical correction (ABSPACK) includes:
- Absorption correction using spherical harmonics
- Frame scaling
;

loop_
_space_group_symop_operation_xyz
'x, y, z'
'-y, x-y, z'
'-x+y, -x, z'
'x+2/3, y+1/3, z+1/3'
'-y+2/3, x-y+1/3, z+1/3'
'-x+y+2/3, -x+1/3, z+1/3'
'x+1/3, y+2/3, z+2/3'
'-y+1/3, x-y+2/3, z+2/3'
'-x+y+1/3, -x+2/3, z+2/3'
'-x, -y, -z'
'y, -x+y, -z'
'x-y, x, -z'
'-x+2/3, -y+1/3, -z+1/3'
'y+2/3, -x+y+1/3, -z+1/3'
'x-y+2/3, x+1/3, -z+1/3'
'-x+1/3, -y+2/3, -z+2/3'
'y+1/3, -x+y+2/3, -z+2/3'
'x-y+1/3, x+2/3, -z+2/3'

loop_
_atom_site_label
_atom_site_type_symbol
_atom_site_fract_x
_atom_site_fract_y
_atom_site_fract_z
_atom_site_U_iso_or_equiv
_atom_site_adp_type
_atom_site_occupancy
_atom_site_site_symmetry_order
_atom_site_calc_flag
_atom_site_refinement_flags_posn
_atom_site_refinement_flags_adp
_atom_site_refinement_flags_occupancy
_atom_site_disorder_assembly
_atom_site_disorder_group
O2 O 0.27502(4) 0.43193(4) 0.82932(18) 0.0284(3) Uani 1 1 d . . . . .
O1 O 0.23191(4) 0.35849(4) 0.19770(18) 0.0294(3) Uani 1 1 d . . . . .
O4 O 0.18619(4) 0.52561(4) 0.2510(2) 0.0348(4) Uani 1 1 d . . . . .
O3 O 0.22689(5) 0.53415(4) 0.6038(2) 0.0413(4) Uani 1 1 d . . . . .
C12 C 0.25313(5) 0.37866(5) 0.3447(3) 0.0224(4) Uani 1 1 d . U . . .
C13 C 0.29859(5) 0.39174(5) 0.3804(3) 0.0231(4) Uani 1 1 d . U . . .
C7 C 0.17132(5) 0.41967(6) 0.3063(3) 0.0234(4) Uani 1 1 d . U . . .
H7 H 0.157756 0.393176 0.240150 0.028 Uiso 1 1 calc R U . . .
C8 C 0.19420(5) 0.42473(5) 0.4847(3) 0.0226(4) Uani 1 1 d . U . . .
C3 C 0.21379(5) 0.46380(6) 0.5844(3) 0.0249(4) Uani 1 1 d . U . . .
C19 C 0.27358(5) 0.41346(5) 0.6503(3) 0.0229(4) Uani 1 1 d . U . . .
C18 C 0.31060(5) 0.41259(5) 0.5706(3) 0.0230(4) Uani 1 1 d . U . . .
C11 C 0.24031(5) 0.39384(5) 0.5229(3) 0.0221(4) Uani 1 1 d . U . . .
C9 C 0.19859(5) 0.38936(5) 0.5749(3) 0.0233(4) Uani 1 1 d . U . . .
H9 H 0.175377 0.361763 0.526157 0.028 Uiso 1 1 calc R U . . .
C6 C 0.16777(5) 0.45230(6) 0.2224(3) 0.0255(4) Uani 1 1 d . U . . .
H6 H 0.152135 0.448167 0.099748 0.031 Uiso 1 1 calc R U . . .
C4 C 0.20974(6) 0.49625(6) 0.5007(3) 0.0290(4) Uani 1 1 d . U . . .
C1 C 0.23622(6) 0.43248(6) 0.8791(3) 0.0296(4) Uani 1 1 d . U . . .
H1 H 0.234811 0.434684 1.032128 0.035 Uiso 1 1 calc R U . . .
C17 C 0.34984(5) 0.42656(6) 0.6515(3) 0.0274(4) Uani 1 1 d . U . . .
H17 H 0.357841 0.440825 0.779821 0.033 Uiso 1 1 calc R U . . .
C5 C 0.18718(5) 0.49096(6) 0.3187(3) 0.0271(4) Uani 1 1 d . U . . .
C14 C 0.32585(6) 0.38477(6) 0.2674(3) 0.0306(4) Uani 1 1 d . U . . .
H14 H 0.317925 0.370911 0.138083 0.037 Uiso 1 1 calc R U . . .
C16 C 0.37755(6) 0.41893(6) 0.5372(3) 0.0332(5) Uani 1 1 d . U . . .
H16 H 0.404717 0.427729 0.589773 0.040 Uiso 1 1 calc R U . . .
C10 C 0.19818(6) 0.39206(6) 0.8112(3) 0.0300(4) Uani 1 1 d . U . . .
H10A H 0.172354 0.391481 0.857411 0.036 Uiso 1 1 calc R U . . .
H10B H 0.198829 0.367891 0.873146 0.036 Uiso 1 1 calc R U . . .
C2 C 0.23819(6) 0.47117(6) 0.7833(3) 0.0311(5) Uani 1 1 d . U . . .
H2A H 0.227583 0.483557 0.885354 0.037 Uiso 1 1 calc R U . . .
H2B H 0.267854 0.491991 0.756258 0.037 Uiso 1 1 calc R U . . .
C15 C 0.36587(6) 0.39877(6) 0.3492(3) 0.0356(5) Uani 1 1 d . U . . .
H15 H 0.385328 0.394311 0.273649 0.043 Uiso 1 1 calc R U . . .
C21 C 0.16191(7) 0.52060(7) 0.0705(3) 0.0381(5) Uani 1 1 d . U . . .
H21A H 0.174134 0.513889 -0.047174 0.057 Uiso 1 1 calc R U . . .
H21B H 0.161793 0.546621 0.042818 0.057 Uiso 1 1 calc R U . . .
H21C H 0.133177 0.497841 0.092197 0.057 Uiso 1 1 calc R U . . .
C20 C 0.26616(9) 0.56527(9) 0.5113(6) 0.0847(10) Uani 1 1 d . U . . .
H20A H 0.261375 0.569641 0.367209 0.127 Uiso 1 1 calc R U . . .
H20B H 0.286363 0.555459 0.517510 0.127 Uiso 1 1 calc R U . . .
H20C H 0.277173 0.591678 0.586877 0.127 Uiso 1 1 calc R U . . .

loop_
_atom_site_aniso_label
_atom_site_aniso_U_11
_atom_site_aniso_U_22
_atom_site_aniso_U_33
_atom_site_aniso_U_23
_atom_site_aniso_U_13
_atom_site_aniso_U_12
O2 0.0236(7) 0.0392(8) 0.0252(7) -0.0073(5) -0.0042(5) 0.0178(6)
O1 0.0294(7) 0.0327(7) 0.0267(7) -0.0066(6) -0.0070(5) 0.0160(6)
O4 0.0331(8) 0.0315(7) 0.0438(8) 0.0035(6) -0.0034(6) 0.0190(6)
O3 0.0411(8) 0.0334(8) 0.0546(9) -0.0177(7) -0.0161(7) 0.0225(7)
C12 0.0242(9) 0.0185(8) 0.0249(9) 0.0030(7) -0.0006(7) 0.0109(7)
C13 0.0231(9) 0.0208(9) 0.0261(9) 0.0017(7) -0.0005(7) 0.0115(7)
C7 0.0206(9) 0.0293(9) 0.0209(8) -0.0017(7) 0.0022(7) 0.0129(8)
C8 0.0173(8) 0.0303(9) 0.0214(9) 0.0009(7) 0.0039(7) 0.0126(7)
C3 0.0209(9) 0.0327(10) 0.0232(9) -0.0045(7) -0.0003(7) 0.0149(8)
C19 0.0250(9) 0.0216(9) 0.0229(9) 0.0003(7) -0.0006(7) 0.0121(7)
C18 0.0210(9) 0.0196(8) 0.0278(9) 0.0015(7) -0.0004(7) 0.0097(7)
C11 0.0209(9) 0.0219(9) 0.0238(9) 0.0015(7) -0.0007(7) 0.0111(7)
C9 0.0186(8) 0.0253(9) 0.0228(9) 0.0002(7) -0.0007(7) 0.0085(7)
C6 0.0227(9) 0.0330(10) 0.0225(9) 0.0005(7) 0.0001(7) 0.0152(8)
C4 0.0248(9) 0.0307(10) 0.0342(10) -0.0071(8) -0.0014(8) 0.0158(8)
C1 0.0260(10) 0.0467(11) 0.0209(9) -0.0034(8) 0.0006(7) 0.0218(9)
C17 0.0234(9) 0.0252(9) 0.0328(10) -0.0033(8) -0.0045(7) 0.0115(8)
C5 0.0230(9) 0.0298(10) 0.0314(10) 0.0020(8) 0.0030(8) 0.0153(8)
C14 0.0324(10) 0.0314(10) 0.0332(10) -0.0024(8) 0.0010(8) 0.0198(9)
C16 0.0245(10) 0.0317(10) 0.0455(12) 0.0004(9) -0.0033(8) 0.0157(8)
C10 0.0246(9) 0.0417(11) 0.0242(9) 0.0059(8) 0.0028(7) 0.0170(9)
C2 0.0298(10) 0.0403(11) 0.0280(10) -0.0107(8) -0.0049(8) 0.0211(9)
C15 0.0301(10) 0.0409(11) 0.0439(12) -0.0022(9) 0.0040(9) 0.0238(9)
C21 0.0443(12) 0.0432(12) 0.0359(11) 0.0071(9) -0.0001(9) 0.0288(10)
C20 0.0520(16) 0.0490(16) 0.137(3) -0.0282(17) -0.0014(17) 0.0132(13)

loop_
_atom_type_symbol
_atom_type_description
_atom_type_scat_dispersion_real
_atom_type_scat_dispersion_imag
_atom_type_scat_source
C C 0.0033 0.0016 'International Tables Vol C Tables 4.2.6.8 and 6.1.1.4'
H H 0.0000 0.0000 'International Tables Vol C Tables 4.2.6.8 and 6.1.1.4'
O O 0.0106 0.0060 'International Tables Vol C Tables 4.2.6.8 and 6.1.1.4'

loop_
_geom_angle_atom_site_label_1
_geom_angle_atom_site_label_2
_geom_angle_atom_site_label_3
_geom_angle
_geom_angle_site_symmetry_1
_geom_angle_site_symmetry_3
_geom_angle_publ_flag
C19 O2 C1 113.95(13) . . ?
C5 O4 C21 116.71(15) . . ?
C4 O3 C20 111.72(17) . . ?
O1 C12 C13 125.74(16) . . ?
O1 C12 C11 128.19(16) . . ?
C11 C12 C13 106.05(14) . . ?
C18 C13 C12 107.75(14) . . ?
C14 C13 C12 131.28(16) . . ?
C14 C13 C18 120.90(16) . . ?
C8 C7 H7 119.1 . . ?
C6 C7 H7 119.1 . . ?
C6 C7 C8 121.71(17) . . ?
C7 C8 C3 119.16(16) . . ?
C7 C8 C9 121.80(16) . . ?
C3 C8 C9 119.04(15) . . ?
C8 C3 C2 121.97(16) . . ?
C4 C3 C8 118.85(16) . . ?
C4 C3 C2 119.16(16) . . ?
O2 C19 C18 121.01(15) . . ?
O2 C19 C11 126.83(16) . . ?
C11 C19 C18 112.16(15) . . ?
C13 C18 C19 106.15(14) . . ?
C17 C18 C13 121.70(16) . . ?
C17 C18 C19 132.11(16) . . ?
C12 C11 C9 130.18(15) . . ?
C19 C11 C12 107.88(15) . . ?
C19 C11 C9 121.92(15) . . ?
C8 C9 H9 110.5 . . ?
C8 C9 C10 108.76(14) . . ?
C11 C9 C8 111.38(14) . . ?
C11 C9 H9 110.5 . . ?
C11 C9 C10 105.03(14) . . ?
C10 C9 H9 110.5 . . ?
C7 C6 H6 120.2 . . ?
C5 C6 C7 119.55(16) . . ?
C5 C6 H6 120.2 . . ?
O3 C4 C3 119.36(16) . . ?
O3 C4 C5 119.14(16) . . ?
C3 C4 C5 121.44(16) . . ?
O2 C1 H1 108.0 . . ?
O2 C1 C10 110.48(15) . . ?
O2 C1 C2 109.33(14) . . ?
C10 C1 H1 108.0 . . ?
C10 C1 C2 112.96(15) . . ?
C2 C1 H1 108.0 . . ?
C18 C17 H17 121.3 . . ?
C18 C17 C16 117.40(17) . . ?
C16 C17 H17 121.3 . . ?
O4 C5 C6 125.16(16) . . ?
O4 C5 C4 115.56(16) . . ?
C6 C5 C4 119.28(17) . . ?
C13 C14 H14 121.1 . . ?
C13 C14 C15 117.76(18) . . ?
C15 C14 H14 121.1 . . ?
C17 C16 H16 119.6 . . ?
C15 C16 C17 120.88(17) . . ?
C15 C16 H16 119.6 . . ?
C9 C10 H10A 110.0 . . ?
C9 C10 H10B 110.0 . . ?
C1 C10 C9 108.64(14) . . ?
C1 C10 H10A 110.0 . . ?
C1 C10 H10B 110.0 . . ?
H10A C10 H10B 108.3 . . ?
C3 C2 C1 115.60(15) . . ?
C3 C2 H2A 108.4 . . ?
C3 C2 H2B 108.4 . . ?
C1 C2 H2A 108.4 . . ?
C1 C2 H2B 108.4 . . ?
H2A C2 H2B 107.4 . . ?
C14 C15 H15 119.3 . . ?
C16 C15 C14 121.36(18) . . ?
C16 C15 H15 119.3 . . ?
O4 C21 H21A 109.5 . . ?
O4 C21 H21B 109.5 . . ?
O4 C21 H21C 109.5 . . ?
H21A C21 H21B 109.5 . . ?
H21A C21 H21C 109.5 . . ?
H21B C21 H21C 109.5 . . ?
O3 C20 H20A 109.5 . . ?
O3 C20 H20B 109.5 . . ?
O3 C20 H20C 109.5 . . ?
H20A C20 H20B 109.5 . . ?
H20A C20 H20C 109.5 . . ?
H20B C20 H20C 109.5 . . ?

loop_
_geom_bond_atom_site_label_1
_geom_bond_atom_site_label_2
_geom_bond_distance
_geom_bond_site_symmetry_2
_geom_bond_publ_flag
O2 C19 1.335(2) . ?
O2 C1 1.479(2) . ?
O1 C12 1.223(2) . ?
O4 C5 1.371(2) . ?
O4 C21 1.430(2) . ?
O3 C4 1.386(2) . ?
O3 C20 1.455(3) . ?
C12 C13 1.515(2) . ?
C12 C11 1.464(2) . ?
C13 C18 1.405(2) . ?
C13 C14 1.370(3) . ?
C7 H7 0.9500 . ?
C7 C8 1.390(2) . ?
C7 C6 1.387(2) . ?
C8 C3 1.407(2) . ?
C8 C9 1.512(2) . ?
C3 C4 1.390(3) . ?
C3 C2 1.519(2) . ?
C19 C18 1.477(2) . ?
C19 C11 1.352(2) . ?
C18 C17 1.377(2) . ?
C11 C9 1.503(2) . ?
C9 H9 1.0000 . ?
C9 C10 1.538(2) . ?
C6 H6 0.9500 . ?
C6 C5 1.385(3) . ?
C4 C5 1.402(3) . ?
C1 H1 1.0000 . ?
C1 C10 1.516(3) . ?
C1 C2 1.526(3) . ?
C17 H17 0.9500 . ?
C17 C16 1.402(3) . ?
C14 H14 0.9500 . ?
C14 C15 1.403(3) . ?
C16 H16 0.9500 . ?
C16 C15 1.382(3) . ?
C10 H10A 0.9900 . ?
C10 H10B 0.9900 . ?
C2 H2A 0.9900 . ?
C2 H2B 0.9900 . ?
C15 H15 0.9500 . ?
C21 H21A 0.9800 . ?
C21 H21B 0.9800 . ?
C21 H21C 0.9800 . ?
C20 H20A 0.9800 . ?
C20 H20B 0.9800 . ?
C20 H20C 0.9800 . ?

loop_
_geom_torsion_atom_site_label_1
_geom_torsion_atom_site_label_2
_geom_torsion_atom_site_label_3
_geom_torsion_atom_site_label_4
_geom_torsion
_geom_torsion_site_symmetry_1
_geom_torsion_site_symmetry_2
_geom_torsion_site_symmetry_3
_geom_torsion_site_symmetry_4
_geom_torsion_publ_flag
O2 C19 C18 C13 -178.93(15) . . . . ?
O2 C19 C18 C17 3.3(3) . . . . ?
O2 C19 C11 C12 179.58(16) . . . . ?
O2 C19 C11 C9 -1.9(3) . . . . ?
O2 C1 C10 C9 -65.25(18) . . . . ?
O2 C1 C2 C3 100.88(17) . . . . ?
O1 C12 C13 C18 -177.28(16) . . . . ?
O1 C12 C13 C14 -0.6(3) . . . . ?
O1 C12 C11 C19 178.04(17) . . . . ?
O1 C12 C11 C9 -0.3(3) . . . . ?
O3 C4 C5 O4 3.7(2) . . . . ?
O3 C4 C5 C6 -175.94(16) . . . . ?
C12 C13 C18 C19 -1.34(18) . . . . ?
C12 C13 C18 C17 176.74(16) . . . . ?
C12 C13 C14 C15 -175.76(18) . . . . ?
C12 C11 C9 C8 -88.8(2) . . . . ?
C12 C11 C9 C10 153.68(17) . . . . ?
C13 C12 C11 C19 -0.15(18) . . . . ?
C13 C12 C11 C9 -178.51(16) . . . . ?
C13 C18 C17 C16 -0.5(3) . . . . ?
C13 C14 C15 C16 0.0(3) . . . . ?
C7 C8 C3 C4 -0.2(2) . . . . ?
C7 C8 C3 C2 178.13(16) . . . . ?
C7 C8 C9 C11 101.42(18) . . . . ?
C7 C8 C9 C10 -143.30(16) . . . . ?
C7 C6 C5 O4 179.71(16) . . . . ?
C7 C6 C5 C4 -0.6(3) . . . . ?
C8 C7 C6 C5 -0.5(3) . . . . ?
C8 C3 C4 O3 176.37(16) . . . . ?
C8 C3 C4 C5 -0.9(3) . . . . ?
C8 C3 C2 C1 -6.1(2) . . . . ?
C8 C9 C10 C1 -63.95(18) . . . . ?
C3 C8 C9 C11 -78.69(19) . . . . ?
C3 C8 C9 C10 36.6(2) . . . . ?
C3 C4 C5 O4 -178.97(16) . . . . ?
C3 C4 C5 C6 1.3(3) . . . . ?
C19 O2 C1 C10 37.55(19) . . . . ?
C19 O2 C1 C2 -87.37(17) . . . . ?
C19 C18 C17 C16 177.05(18) . . . . ?
C19 C11 C9 C8 93.07(19) . . . . ?
C19 C11 C9 C10 -24.5(2) . . . . ?
C18 C13 C14 C15 0.6(3) . . . . ?
C18 C19 C11 C12 -0.7(2) . . . . ?
C18 C19 C11 C9 177.83(15) . . . . ?
C18 C17 C16 C15 1.1(3) . . . . ?
C11 C12 C13 C18 0.97(18) . . . . ?
C11 C12 C13 C14 177.69(18) . . . . ?
C11 C19 C18 C13 1.3(2) . . . . ?
C11 C19 C18 C17 -176.47(18) . . . . ?
C11 C9 C10 C1 55.37(18) . . . . ?
C9 C8 C3 C4 179.88(15) . . . . ?
C9 C8 C3 C2 -1.8(2) . . . . ?
C6 C7 C8 C3 0.9(3) . . . . ?
C6 C7 C8 C9 -179.18(15) . . . . ?
C4 C3 C2 C1 172.24(16) . . . . ?
C1 O2 C19 C18 176.02(15) . . . . ?
C1 O2 C19 C11 -4.3(2) . . . . ?
C17 C16 C15 C14 -0.9(3) . . . . ?
C14 C13 C18 C19 -178.47(16) . . . . ?
C14 C13 C18 C17 -0.4(3) . . . . ?
C10 C1 C2 C3 -22.6(2) . . . . ?
C2 C3 C4 O3 -2.0(3) . . . . ?
C2 C3 C4 C5 -179.30(16) . . . . ?
C2 C1 C10 C9 57.57(19) . . . . ?
C21 O4 C5 C6 2.2(3) . . . . ?
C21 O4 C5 C4 -177.43(16) . . . . ?
C20 O3 C4 C3 101.9(2) . . . . ?
C20 O3 C4 C5 -80.8(2) . . . . ?

loop_
_smtbx_masks_void_nr
_smtbx_masks_void_average_x
_smtbx_masks_void_average_y
_smtbx_masks_void_average_z
_smtbx_masks_void_volume
_smtbx_masks_void_count_electrons
_smtbx_masks_void_content
1 0.000 0.000 -0.287 210.1 42.1 ?
2 0.333 0.667 0.850 210.1 42.1 ?
3 0.667 0.333 0.517 210.1 42.1 ?
